data_7243630
loop_
_publ_author_name
'Le , Anh T.'
'Tran, Thanh Van Thi'
'Le, Duan T.'
'Gomila, Rosa Maria'
'Frontera, Antonio'
'Zubkov, Fedor Ivanovich'

_publ_section_title
;
 Synthesis, X-ray characterization and theoretical study of all-cis
 1,4:2,3:5,8:6,7-tetraepoxynaphthalenes: on the importance of
 through-space \a-effect
;
_journal_name_full CrystEngComm
_journal_paper_doi 10.1039/D1CE01040A
_journal_year 2021
_chemical_formula_moiety 'C16 H16 O10 S'
_chemical_formula_sum 'C16 H16 O10 S'
_chemical_formula_weight 400.35
_space_group_crystal_system monoclinic
_space_group_IT_number 14
_space_group_name_Hall '-P 2ybc'
_space_group_name_H-M_alt 'P 1 21/c 1'
_atom_sites_solution_hydrogens geom
_atom_sites_solution_primary difmap
_atom_sites_solution_secondary difmap
_audit_creation_method SHELXL-2014/6
_audit_update_record
;
2021-07-09 deposited with the CCDC.	2021-09-29 downloaded from the CCDC.
;
_cell_angle_alpha 90
_cell_angle_beta 109.38(3)
_cell_angle_gamma 90
_cell_formula_units_Z 4
_cell_length_a 8.4936(17)
_cell_length_b 16.170(3)
_cell_length_c 11.847(2)
_cell_measurement_reflns_used 500
_cell_measurement_temperature 100(2)
_cell_measurement_theta_max 35.0
_cell_measurement_theta_min 3.5
_cell_volume 1534.9(6)
_computing_cell_refinement iMosflm
_computing_data_collection Automar
_computing_data_reduction iMosflm
_computing_molecular_graphics 'Bruker SHELXTL'
_computing_publication_material 'Bruker SHELXTL'
_computing_structure_refinement 'SHELXL-2014/6 (Sheldrick, 2014)'
_computing_structure_solution 'SHELXS-97 (Sheldrick 2008)'
_diffrn_ambient_temperature 100(2)
_diffrn_measured_fraction_theta_full 0.949
_diffrn_measured_fraction_theta_max 0.888
_diffrn_measurement_device_type 'Rayonix SX165 CCD'
_diffrn_measurement_method '/f scan'
_diffrn_radiation_type synchrotron
_diffrn_radiation_wavelength 0.96990
_diffrn_reflns_av_R_equivalents 0.0939
_diffrn_reflns_av_unetI/netI 0.0715
_diffrn_reflns_Laue_measured_fraction_full 0.949
_diffrn_reflns_Laue_measured_fraction_max 0.888
_diffrn_reflns_limit_h_max 9
_diffrn_reflns_limit_h_min -8
_diffrn_reflns_limit_k_max 20
_diffrn_reflns_limit_k_min -20
_diffrn_reflns_limit_l_max 14
_diffrn_reflns_limit_l_min -15
_diffrn_reflns_number 22661
_diffrn_reflns_point_group_measured_fraction_full 0.949
_diffrn_reflns_point_group_measured_fraction_max 0.888
_diffrn_reflns_theta_full 35.587
_diffrn_reflns_theta_max 38.567
_diffrn_reflns_theta_min 3.439
_exptl_absorpt_coefficient_mu 0.632
_exptl_absorpt_correction_T_max 0.870
_exptl_absorpt_correction_T_min 0.820
_exptl_absorpt_correction_type multi-scan
_exptl_absorpt_process_details 'Scala (Evans, 2005)'
_exptl_crystal_colour colourless
_exptl_crystal_density_diffrn 1.732
_exptl_crystal_description prism
_exptl_crystal_F_000 832
_exptl_crystal_size_max 0.30
_exptl_crystal_size_mid 0.20
_exptl_crystal_size_min 0.20
_refine_diff_density_max 0.474
_refine_diff_density_min -0.527
_refine_diff_density_rms 0.108
_refine_ls_extinction_coef 0.0157(10)
_refine_ls_extinction_expression Fc^*^=kFc[1+0.001xFc^2^\l^3^/sin(2\q)]^-1/4^
_refine_ls_extinction_method SHELXL
_refine_ls_goodness_of_fit_ref 1.005
_refine_ls_hydrogen_treatment constr
_refine_ls_matrix_type full
_refine_ls_number_parameters 247
_refine_ls_number_reflns 3032
_refine_ls_number_restraints 0
_refine_ls_restrained_S_all 1.005
_refine_ls_R_factor_all 0.0931
_refine_ls_R_factor_gt 0.0670
_refine_ls_shift/su_max 0.000
_refine_ls_shift/su_mean 0.000
_refine_ls_structure_factor_coef Fsqd
_refine_ls_weighting_details 'w=1/[\s^2^(Fo^2^)+(0.08P)^2^+4P] where P=(Fo^2^+2Fc^2^)/3'
_refine_ls_weighting_scheme calc
_refine_ls_wR_factor_gt 0.1590
_refine_ls_wR_factor_ref 0.1783
_reflns_Friedel_coverage 0.000
_reflns_number_gt 2173
_reflns_number_total 3032
_reflns_threshold_expression 'I > 2\s(I)'
_cod_data_source_file d1ce01040a2.cif
_cod_data_source_block XB44
_cod_original_sg_symbol_H-M 'P 21/c'
_cod_database_code 7243630
_shelx_space_group_comment
;
The symmetry employed for this shelxl refinement is uniquely defined
by the following loop, which should always be used as a source of
symmetry information in preference to the above space-group names.
They are only intended as comments.
;
_shelx_estimated_absorpt_t_min 0.821
_shelx_estimated_absorpt_t_max 0.875
_shelxl_version_number 2014/6

loop_
_space_group_symop_operation_xyz
'x, y, z'
'-x, y+1/2, -z+1/2'
'-x, -y, -z'
'x, -y-1/2, z-1/2'

loop_
_atom_site_label
_atom_site_type_symbol
_atom_site_fract_x
_atom_site_fract_y
_atom_site_fract_z
_atom_site_U_iso_or_equiv
_atom_site_adp_type
_atom_site_occupancy
_atom_site_site_symmetry_order
_atom_site_calc_flag
_atom_site_refinement_flags_posn
_atom_site_refinement_flags_adp
_atom_site_refinement_flags_occupancy
_atom_site_disorder_assembly
_atom_site_disorder_group
O1 O 0.2450(3) 0.38177(12) 0.60909(16) 0.0244(5) Uani 1 1 d . . . . .
O2 O 0.2629(3) 0.26347(12) 0.74442(16) 0.0275(5) Uani 1 1 d . . . . .
O3 O 0.5994(3) 0.58870(13) 0.89892(16) 0.0302(5) Uani 1 1 d . . . . .
O4 O 0.5137(2) 0.50686(11) 0.71253(14) 0.0188(4) Uani 1 1 d . . . . .
O5 O 0.5644(2) 0.40591(11) 0.55733(14) 0.0184(4) Uani 1 1 d . . . . .
O6 O 0.7285(3) 0.31430(13) 0.47398(17) 0.0324(6) Uani 1 1 d . . . . .
O7 O 1.0694(3) 0.46090(12) 0.82174(16) 0.0272(5) Uani 1 1 d . . . . .
O8 O 0.9934(2) 0.56778(12) 0.69368(16) 0.0240(5) Uani 1 1 d . . . . .
O9 O 0.8690(3) 0.37310(13) 0.97235(15) 0.0290(5) Uani 1 1 d . . . . .
O10 O 0.9363(2) 0.30096(11) 0.83394(15) 0.0214(5) Uani 1 1 d . . . . .
C1 C 0.5086(4) 0.28473(16) 0.6618(2) 0.0232(7) Uani 1 1 d . . . . .
H1A H 0.5660 0.2429 0.7225 0.028 Uiso 1 1 calc R U . . .
H1B H 0.4588 0.2555 0.5847 0.028 Uiso 1 1 calc R U . . .
S2 S 0.34451(9) 0.32955(4) 0.70371(5) 0.02218(17) Uani 1 1 d . . . . .
C3 C 0.4549(4) 0.39257(17) 0.8293(2) 0.0228(7) Uani 1 1 d . . . . .
H3A H 0.3734 0.4273 0.8512 0.027 Uiso 1 1 calc R U . . .
H3B H 0.5104 0.3562 0.8982 0.027 Uiso 1 1 calc R U . . .
C3A C 0.5860(4) 0.44877(16) 0.8069(2) 0.0195(6) Uani 1 1 d . . . . .
C4 C 0.6775(4) 0.50751(16) 0.9103(2) 0.0220(7) Uani 1 1 d . . . . .
H4 H 0.7501 0.4859 0.9895 0.026 Uiso 1 1 calc R U . . .
C5 C 0.7328(4) 0.57462(17) 0.8497(2) 0.0211(7) Uani 1 1 d . . . . .
H5 H 0.8450 0.6009 0.8852 0.025 Uiso 1 1 calc R U . . .
C6 C 0.6650(4) 0.55016(16) 0.7184(2) 0.0201(6) Uani 1 1 d . . . . .
H6 H 0.6489 0.5972 0.6610 0.024 Uiso 1 1 calc R U . . .
C6A C 0.7780(4) 0.47835(16) 0.6995(2) 0.0181(6) Uani 1 1 d . . . . .
C7 C 0.7147(3) 0.45013(16) 0.5645(2) 0.0191(6) Uani 1 1 d . . . . .
H7 H 0.6986 0.4962 0.5055 0.023 Uiso 1 1 calc R U . . .
C8 C 0.8279(4) 0.38048(17) 0.5499(2) 0.0212(7) Uani 1 1 d . . . . .
H8 H 0.9475 0.3901 0.5582 0.025 Uiso 1 1 calc R U . . .
C9 C 0.7748(4) 0.30931(17) 0.6036(2) 0.0209(6) Uani 1 1 d . . . . .
H9 H 0.8565 0.2673 0.6511 0.025 Uiso 1 1 calc R U . . .
C9A C 0.6377(4) 0.34558(15) 0.6487(2) 0.0193(6) Uani 1 1 d . . . . .
C9B C 0.7203(3) 0.40321(16) 0.7625(2) 0.0189(6) Uani 1 1 d . . . . .
C10 C 0.9615(4) 0.49964(16) 0.7460(2) 0.0193(6) Uani 1 1 d . . . . .
C11 C 1.1683(4) 0.59359(18) 0.7350(2) 0.0250(7) Uani 1 1 d . . . . .
H11A H 1.1787 0.6468 0.6983 0.037 Uiso 1 1 calc R U . . .
H11B H 1.2357 0.5519 0.7120 0.037 Uiso 1 1 calc R U . . .
H11C H 1.2077 0.5994 0.8222 0.037 Uiso 1 1 calc R U . . .
C12 C 0.8510(4) 0.35955(16) 0.8684(2) 0.0200(6) Uani 1 1 d . . . . .
C13 C 1.0727(4) 0.26410(18) 0.9283(2) 0.0237(7) Uani 1 1 d . . . . .
H13A H 1.1105 0.2141 0.8981 0.036 Uiso 1 1 calc R U . . .
H13B H 1.0350 0.2496 0.9955 0.036 Uiso 1 1 calc R U . . .
H13C H 1.1651 0.3036 0.9553 0.036 Uiso 1 1 calc R U . . .

loop_
_atom_site_aniso_label
_atom_site_aniso_U_11
_atom_site_aniso_U_22
_atom_site_aniso_U_33
_atom_site_aniso_U_23
_atom_site_aniso_U_13
_atom_site_aniso_U_12
O1 0.0212(11) 0.0258(9) 0.0226(8) 0.0013(7) 0.0027(7) 0.0011(8)
O2 0.0312(12) 0.0231(9) 0.0301(9) -0.0003(7) 0.0126(8) -0.0070(8)
O3 0.0373(13) 0.0281(10) 0.0261(9) -0.0033(8) 0.0117(8) 0.0027(9)
O4 0.0185(10) 0.0183(8) 0.0176(7) 0.0011(7) 0.0035(7) 0.0005(7)
O5 0.0187(10) 0.0197(8) 0.0147(7) 0.0032(6) 0.0027(6) -0.0004(7)
O6 0.0383(13) 0.0327(11) 0.0246(9) -0.0036(8) 0.0085(8) -0.0007(10)
O7 0.0239(11) 0.0269(10) 0.0267(9) 0.0060(8) 0.0026(8) 0.0005(9)
O8 0.0206(11) 0.0236(9) 0.0249(8) 0.0080(7) 0.0038(7) -0.0033(8)
O9 0.0336(12) 0.0362(11) 0.0160(8) 0.0016(8) 0.0068(7) 0.0092(9)
O10 0.0231(11) 0.0198(8) 0.0195(8) 0.0001(7) 0.0044(7) 0.0061(8)
C1 0.0297(17) 0.0180(12) 0.0207(11) -0.0010(9) 0.0065(10) -0.0010(11)
S2 0.0238(4) 0.0226(3) 0.0202(3) -0.0005(2) 0.0075(2) -0.0020(3)
C3 0.0255(16) 0.0237(13) 0.0214(11) 0.0023(10) 0.0106(10) 0.0022(12)
C3A 0.0228(15) 0.0193(12) 0.0155(10) 0.0043(9) 0.0053(9) 0.0034(11)
C4 0.0246(16) 0.0218(12) 0.0160(10) -0.0007(9) 0.0021(10) 0.0027(11)
C5 0.0200(15) 0.0230(12) 0.0200(11) -0.0020(10) 0.0063(10) 0.0014(11)
C6 0.0195(15) 0.0193(12) 0.0216(11) -0.0003(9) 0.0070(10) -0.0001(11)
C6A 0.0172(14) 0.0186(12) 0.0171(10) -0.0004(9) 0.0037(9) -0.0008(10)
C7 0.0161(15) 0.0222(12) 0.0193(10) 0.0010(9) 0.0063(9) -0.0026(11)
C8 0.0177(15) 0.0262(13) 0.0184(10) -0.0004(10) 0.0045(10) -0.0005(11)
C9 0.0218(15) 0.0246(12) 0.0165(10) 0.0018(9) 0.0066(9) 0.0031(11)
C9A 0.0248(15) 0.0155(11) 0.0170(10) 0.0026(9) 0.0063(9) 0.0023(11)
C9B 0.0183(15) 0.0210(12) 0.0155(10) 0.0013(9) 0.0029(9) 0.0052(11)
C10 0.0224(15) 0.0181(11) 0.0159(10) 0.0004(9) 0.0044(9) 0.0010(11)
C11 0.0227(16) 0.0250(13) 0.0274(12) 0.0021(10) 0.0085(11) -0.0042(12)
C12 0.0224(15) 0.0197(12) 0.0188(10) -0.0022(9) 0.0078(9) 0.0001(11)
C13 0.0210(16) 0.0269(13) 0.0199(11) 0.0042(10) 0.0025(10) 0.0048(12)

loop_
_atom_type_symbol
_atom_type_description
_atom_type_scat_dispersion_real
_atom_type_scat_dispersion_imag
_atom_type_scat_source
C C 0.0070 0.0030 'International Tables Vol C Tables 4.2.6.8 and 6.1.1.4'
H H 0.0000 0.0000 'International Tables Vol C Tables 4.2.6.8 and 6.1.1.4'
O O 0.0210 0.0120 'International Tables Vol C Tables 4.2.6.8 and 6.1.1.4'
S S 0.1970 0.2290 'International Tables Vol C Tables 4.2.6.8 and 6.1.1.4'

loop_
_geom_angle_atom_site_label_1
_geom_angle_atom_site_label_2
_geom_angle_atom_site_label_3
_geom_angle
_geom_angle_site_symmetry_1
_geom_angle_site_symmetry_3
_geom_angle_publ_flag
C5 O3 C4 60.30(18) . . ?
C3A O4 C6 97.80(19) . . ?
C9A O5 C7 97.95(19) . . ?
C9 O6 C8 59.72(17) . . ?
C10 O8 C11 114.9(2) . . ?
C12 O10 C13 115.64(19) . . ?
C9A C1 S2 115.02(19) . . ?
C9A C1 H1A 108.5 . . ?
S2 C1 H1A 108.5 . . ?
C9A C1 H1B 108.5 . . ?
S2 C1 H1B 108.5 . . ?
H1A C1 H1B 107.5 . . ?
O1 S2 O2 118.31(13) . . ?
O1 S2 C1 109.52(13) . . ?
O2 S2 C1 107.42(13) . . ?
O1 S2 C3 108.95(12) . . ?
O2 S2 C3 108.75(12) . . ?
C1 S2 C3 102.77(14) . . ?
C3A C3 S2 113.92(19) . . ?
C3A C3 H3A 108.8 . . ?
S2 C3 H3A 108.8 . . ?
C3A C3 H3B 108.8 . . ?
S2 C3 H3B 108.8 . . ?
H3A C3 H3B 107.7 . . ?
O4 C3A C3 112.1(2) . . ?
O4 C3A C4 100.87(19) . . ?
C3 C3A C4 115.7(2) . . ?
O4 C3A C9B 102.4(2) . . ?
C3 C3A C9B 115.3(2) . . ?
C4 C3A C9B 108.8(2) . . ?
O3 C4 C5 59.77(18) . . ?
O3 C4 C3A 112.8(2) . . ?
C5 C4 C3A 103.1(2) . . ?
O3 C4 H4 121.5 . . ?
C5 C4 H4 121.5 . . ?
C3A C4 H4 121.5 . . ?
O3 C5 C4 59.93(18) . . ?
O3 C5 C6 111.7(2) . . ?
C4 C5 C6 103.6(2) . . ?
O3 C5 H5 121.7 . . ?
C4 C5 H5 121.7 . . ?
C6 C5 H5 121.7 . . ?
O4 C6 C5 101.8(2) . . ?
O4 C6 C6A 102.2(2) . . ?
C5 C6 C6A 107.2(2) . . ?
O4 C6 H6 114.7 . . ?
C5 C6 H6 114.7 . . ?
C6A C6 H6 114.7 . . ?
C10 C6A C6 112.7(2) . . ?
C10 C6A C7 113.5(2) . . ?
C6 C6A C7 109.9(2) . . ?
C10 C6A C9B 116.5(2) . . ?
C6 C6A C9B 101.6(2) . . ?
C7 C6A C9B 101.58(19) . . ?
O5 C7 C8 101.9(2) . . ?
O5 C7 C6A 101.6(2) . . ?
C8 C7 C6A 108.2(2) . . ?
O5 C7 H7 114.6 . . ?
C8 C7 H7 114.6 . . ?
C6A C7 H7 114.6 . . ?
C9 C8 O6 59.64(16) . . ?
C9 C8 C7 103.6(2) . . ?
O6 C8 C7 110.5(2) . . ?
C9 C8 H8 122.1 . . ?
O6 C8 H8 122.1 . . ?
C7 C8 H8 122.1 . . ?
O6 C9 C8 60.65(16) . . ?
O6 C9 C9A 111.9(2) . . ?
C8 C9 C9A 103.2(2) . . ?
O6 C9 H9 121.6 . . ?
C8 C9 H9 121.6 . . ?
C9A C9 H9 121.6 . . ?
O5 C9A C1 111.7(2) . . ?
O5 C9A C9 100.6(2) . . ?
C1 C9A C9 116.1(2) . . ?
O5 C9A C9B 101.48(18) . . ?
C1 C9A C9B 115.0(2) . . ?
C9 C9A C9B 110.0(2) . . ?
C12 C9B C6A 118.8(2) . . ?
C12 C9B C3A 110.2(2) . . ?
C6A C9B C3A 99.7(2) . . ?
C12 C9B C9A 114.5(2) . . ?
C6A C9B C9A 99.68(18) . . ?
C3A C9B C9A 112.8(2) . . ?
O7 C10 O8 123.1(3) . . ?
O7 C10 C6A 125.7(2) . . ?
O8 C10 C6A 111.3(2) . . ?
O8 C11 H11A 109.5 . . ?
O8 C11 H11B 109.5 . . ?
H11A C11 H11B 109.5 . . ?
O8 C11 H11C 109.5 . . ?
H11A C11 H11C 109.5 . . ?
H11B C11 H11C 109.5 . . ?
O9 C12 O10 122.8(2) . . ?
O9 C12 C9B 124.0(3) . . ?
O10 C12 C9B 113.1(2) . . ?
O10 C13 H13A 109.5 . . ?
O10 C13 H13B 109.5 . . ?
H13A C13 H13B 109.5 . . ?
O10 C13 H13C 109.5 . . ?
H13A C13 H13C 109.5 . . ?
H13B C13 H13C 109.5 . . ?

loop_
_geom_bond_atom_site_label_1
_geom_bond_atom_site_label_2
_geom_bond_distance
_geom_bond_site_symmetry_2
_geom_bond_publ_flag
O1 S2 1.4334(19) . ?
O2 S2 1.441(2) . ?
O3 C5 1.454(4) . ?
O3 C4 1.457(3) . ?
O4 C3A 1.433(3) . ?
O4 C6 1.445(3) . ?
O5 C9A 1.437(3) . ?
O5 C7 1.441(3) . ?
O6 C9 1.456(3) . ?
O6 C8 1.471(3) . ?
O7 C10 1.221(3) . ?
O8 C10 1.336(3) . ?
O8 C11 1.462(4) . ?
O9 C12 1.210(3) . ?
O10 C12 1.336(3) . ?
O10 C13 1.445(3) . ?
C1 C9A 1.519(4) . ?
C1 S2 1.781(3) . ?
C1 H1A 0.9900 . ?
C1 H1B 0.9900 . ?
S2 C3 1.790(3) . ?
C3 C3A 1.528(4) . ?
C3 H3A 0.9900 . ?
C3 H3B 0.9900 . ?
C3A C4 1.541(3) . ?
C3A C9B 1.587(4) . ?
C4 C5 1.462(4) . ?
C4 H4 1.0000 . ?
C5 C6 1.520(3) . ?
C5 H5 1.0000 . ?
C6 C6A 1.569(4) . ?
C6 H6 1.0000 . ?
C6A C10 1.510(4) . ?
C6A C7 1.576(3) . ?
C6A C9B 1.586(4) . ?
C7 C8 1.527(4) . ?
C7 H7 1.0000 . ?
C8 C9 1.457(4) . ?
C8 H8 1.0000 . ?
C9 C9A 1.548(4) . ?
C9 H9 1.0000 . ?
C9A C9B 1.596(3) . ?
C9B C12 1.543(3) . ?
C11 H11A 0.9800 . ?
C11 H11B 0.9800 . ?
C11 H11C 0.9800 . ?
C13 H13A 0.9800 . ?
C13 H13B 0.9800 . ?
C13 H13C 0.9800 . ?

loop_
_geom_torsion_atom_site_label_1
_geom_torsion_atom_site_label_2
_geom_torsion_atom_site_label_3
_geom_torsion_atom_site_label_4
_geom_torsion
_geom_torsion_site_symmetry_1
_geom_torsion_site_symmetry_2
_geom_torsion_site_symmetry_3
_geom_torsion_site_symmetry_4
_geom_torsion_publ_flag
C9A C1 S2 O1 66.2(2) . . . . ?
C9A C1 S2 O2 -164.08(17) . . . . ?
C9A C1 S2 C3 -49.5(2) . . . . ?
O1 S2 C3 C3A -66.6(2) . . . . ?
O2 S2 C3 C3A 163.14(19) . . . . ?
C1 S2 C3 C3A 49.5(2) . . . . ?
C6 O4 C3A C3 177.9(2) . . . . ?
C6 O4 C3A C4 54.3(2) . . . . ?
C6 O4 C3A C9B -57.9(2) . . . . ?
S2 C3 C3A O4 61.9(3) . . . . ?
S2 C3 C3A C4 176.84(19) . . . . ?
S2 C3 C3A C9B -54.7(3) . . . . ?
C5 O3 C4 C3A -92.2(2) . . . . ?
O4 C3A C4 O3 27.9(3) . . . . ?
C3 C3A C4 O3 -93.3(3) . . . . ?
C9B C3A C4 O3 135.1(2) . . . . ?
O4 C3A C4 C5 -34.6(3) . . . . ?
C3 C3A C4 C5 -155.7(2) . . . . ?
C9B C3A C4 C5 72.7(3) . . . . ?
C4 O3 C5 C6 93.5(2) . . . . ?
C3A C4 C5 O3 109.0(2) . . . . ?
O3 C4 C5 C6 -107.5(2) . . . . ?
C3A C4 C5 C6 1.6(3) . . . . ?
C3A O4 C6 C5 -53.7(2) . . . . ?
C3A O4 C6 C6A 57.1(2) . . . . ?
O3 C5 C6 O4 -31.0(3) . . . . ?
C4 C5 C6 O4 31.7(3) . . . . ?
O3 C5 C6 C6A -137.9(2) . . . . ?
C4 C5 C6 C6A -75.2(3) . . . . ?
O4 C6 C6A C10 -158.72(19) . . . . ?
C5 C6 C6A C10 -52.1(3) . . . . ?
O4 C6 C6A C7 73.6(2) . . . . ?
C5 C6 C6A C7 -179.8(2) . . . . ?
O4 C6 C6A C9B -33.4(2) . . . . ?
C5 C6 C6A C9B 73.3(2) . . . . ?
C9A O5 C7 C8 53.6(2) . . . . ?
C9A O5 C7 C6A -58.1(2) . . . . ?
C10 C6A C7 O5 159.5(2) . . . . ?
C6 C6A C7 O5 -73.3(2) . . . . ?
C9B C6A C7 O5 33.7(2) . . . . ?
C10 C6A C7 C8 52.7(3) . . . . ?
C6 C6A C7 C8 179.9(2) . . . . ?
C9B C6A C7 C8 -73.1(3) . . . . ?
C9 O6 C8 C7 -94.1(2) . . . . ?
O5 C7 C8 C9 -31.5(2) . . . . ?
C6A C7 C8 C9 75.1(2) . . . . ?
O5 C7 C8 O6 30.8(2) . . . . ?
C6A C7 C8 O6 137.4(2) . . . . ?
C8 O6 C9 C9A 93.3(2) . . . . ?
C7 C8 C9 O6 106.1(2) . . . . ?
O6 C8 C9 C9A -107.9(2) . . . . ?
C7 C8 C9 C9A -1.8(2) . . . . ?
C7 O5 C9A C1 -178.0(2) . . . . ?
C7 O5 C9A C9 -54.2(2) . . . . ?
C7 O5 C9A C9B 59.0(2) . . . . ?
S2 C1 C9A O5 -61.2(2) . . . . ?
S2 C1 C9A C9 -175.79(17) . . . . ?
S2 C1 C9A C9B 53.7(3) . . . . ?
O6 C9 C9A O5 -28.8(3) . . . . ?
C8 C9 C9A O5 34.6(2) . . . . ?
O6 C9 C9A C1 91.9(3) . . . . ?
C8 C9 C9A C1 155.3(2) . . . . ?
O6 C9 C9A C9B -135.3(2) . . . . ?
C8 C9 C9A C9B -71.9(2) . . . . ?
C10 C6A C9B C12 2.3(3) . . . . ?
C6 C6A C9B C12 -120.4(2) . . . . ?
C7 C6A C9B C12 126.2(2) . . . . ?
C10 C6A C9B C3A 121.9(2) . . . . ?
C6 C6A C9B C3A -0.9(2) . . . . ?
C7 C6A C9B C3A -114.2(2) . . . . ?
C10 C6A C9B C9A -122.7(2) . . . . ?
C6 C6A C9B C9A 114.5(2) . . . . ?
C7 C6A C9B C9A 1.1(2) . . . . ?
O4 C3A C9B C12 161.0(2) . . . . ?
C3 C3A C9B C12 -77.0(3) . . . . ?
C4 C3A C9B C12 54.8(3) . . . . ?
O4 C3A C9B C6A 35.3(2) . . . . ?
C3 C3A C9B C6A 157.33(19) . . . . ?
C4 C3A C9B C6A -70.9(2) . . . . ?
O4 C3A C9B C9A -69.6(2) . . . . ?
C3 C3A C9B C9A 52.4(3) . . . . ?
C4 C3A C9B C9A -175.8(2) . . . . ?
O5 C9A C9B C12 -163.7(2) . . . . ?
C1 C9A C9B C12 75.6(3) . . . . ?
C9 C9A C9B C12 -57.8(3) . . . . ?
O5 C9A C9B C6A -35.8(3) . . . . ?
C1 C9A C9B C6A -156.5(2) . . . . ?
C9 C9A C9B C6A 70.1(2) . . . . ?
O5 C9A C9B C3A 69.1(3) . . . . ?
C1 C9A C9B C3A -51.6(3) . . . . ?
C9 C9A C9B C3A 175.0(2) . . . . ?
C11 O8 C10 O7 -0.7(4) . . . . ?
C11 O8 C10 C6A 179.1(2) . . . . ?
C6 C6A C10 O7 121.8(3) . . . . ?
C7 C6A C10 O7 -112.4(3) . . . . ?
C9B C6A C10 O7 5.1(4) . . . . ?
C6 C6A C10 O8 -58.0(3) . . . . ?
C7 C6A C10 O8 67.7(3) . . . . ?
C9B C6A C10 O8 -174.8(2) . . . . ?
C13 O10 C12 O9 -10.4(4) . . . . ?
C13 O10 C12 C9B 173.5(2) . . . . ?
C6A C9B C12 O9 99.2(3) . . . . ?
C3A C9B C12 O9 -14.8(4) . . . . ?
C9A C9B C12 O9 -143.3(3) . . . . ?
C6A C9B C12 O10 -84.8(3) . . . . ?
C3A C9B C12 O10 161.2(2) . . . . ?
C9A C9B C12 O10 32.7(3) . . . . ?
